data_1555933
loop_
_publ_author_name
'Reddy, B. Narendraprasad'
'Ramana, Chepuri V.'

_publ_section_title
;
 Synthesis of Functionalized 6-Hydroxy-2-oxindole Derivatives by Phenoxide
 Cyclization.
;
_journal_issue 24
_journal_name_full 'Organic letters'
_journal_page_first 6264
_journal_page_last 6267
_journal_paper_doi 10.1021/acs.orglett.6b03048
_journal_volume 18
_journal_year 2016
_chemical_formula_moiety 'C21 H21 N O5'
_chemical_formula_sum 'C21 H21 N O5'
_chemical_formula_weight 367.39
_space_group_crystal_system monoclinic
_space_group_IT_number 14
_space_group_name_Hall '-P 2yn'
_space_group_name_H-M_alt 'P 1 21/n 1'
_atom_sites_solution_hydrogens geom
_audit_creation_method SHELXL-2013
_cell_angle_alpha 90
_cell_angle_beta 95.862(2)
_cell_angle_gamma 90
_cell_formula_units_Z 12
_cell_length_a 9.0841(3)
_cell_length_b 19.3749(7)
_cell_length_c 31.8706(12)
_cell_measurement_reflns_used 4304
_cell_measurement_temperature 150(2)
_cell_measurement_theta_max 23.01
_cell_measurement_theta_min 2.41
_cell_volume 5580.0(3)
_computing_cell_refinement 'Bruker SAINT'
_computing_data_collection 'Bruker APEX2'
_computing_data_reduction 'Bruker SAINT'
_computing_molecular_graphics 'Bruker SHELXTL'
_computing_publication_material 'Bruker SHELXTL'
_computing_structure_refinement 'SHELXL-2013 (Sheldrick, 2013)'
_computing_structure_solution 'SHELXS-97 (Sheldrick, 2008)'
_diffrn_ambient_temperature 150(2)
_diffrn_measured_fraction_theta_full 0.972
_diffrn_measured_fraction_theta_max 0.998
_diffrn_measurement_device_type 'Bruker APEX-II CCD'
_diffrn_measurement_method '\f and \w scans'
_diffrn_radiation_monochromator graphite
_diffrn_radiation_source 'fine-focus sealed tube'
_diffrn_radiation_type MoK\a
_diffrn_radiation_wavelength 0.71073
_diffrn_reflns_av_R_equivalents 0.0615
_diffrn_reflns_av_unetI/netI 0.0714
_diffrn_reflns_Laue_measured_fraction_full 0.972
_diffrn_reflns_Laue_measured_fraction_max 0.998
_diffrn_reflns_limit_h_max 10
_diffrn_reflns_limit_h_min -10
_diffrn_reflns_limit_k_max 23
_diffrn_reflns_limit_k_min -14
_diffrn_reflns_limit_l_max 35
_diffrn_reflns_limit_l_min -37
_diffrn_reflns_number 34830
_diffrn_reflns_point_group_measured_fraction_full 0.972
_diffrn_reflns_point_group_measured_fraction_max 0.998
_diffrn_reflns_theta_full 25.242
_diffrn_reflns_theta_max 24.999
_diffrn_reflns_theta_min 1.232
_exptl_absorpt_coefficient_mu 0.094
_exptl_absorpt_correction_T_max 0.9670
_exptl_absorpt_correction_T_min 0.9581
_exptl_absorpt_correction_type multi-scan
_exptl_absorpt_process_details SADABS,(BRUKER,2006)
_exptl_crystal_colour COLOURLESS
_exptl_crystal_density_diffrn 1.312
_exptl_crystal_description BLOCK
_exptl_crystal_F_000 2328
_exptl_crystal_size_max 0.460
_exptl_crystal_size_mid 0.410
_exptl_crystal_size_min 0.360
_refine_diff_density_max 0.309
_refine_diff_density_min -0.281
_refine_diff_density_rms 0.054
_refine_ls_extinction_method none
_refine_ls_goodness_of_fit_ref 1.076
_refine_ls_hydrogen_treatment constr
_refine_ls_matrix_type full
_refine_ls_number_parameters 742
_refine_ls_number_reflns 9813
_refine_ls_number_restraints 0
_refine_ls_restrained_S_all 1.076
_refine_ls_R_factor_all 0.1217
_refine_ls_R_factor_gt 0.0750
_refine_ls_shift/su_max 0.001
_refine_ls_shift/su_mean 0.000
_refine_ls_structure_factor_coef Fsqd
_refine_ls_weighting_details 'w=1/[\s^2^(Fo^2^)+(0.0417P)^2^+5.3223P] where P=(Fo^2^+2Fc^2^)/3'
_refine_ls_weighting_scheme calc
_refine_ls_wR_factor_gt 0.1359
_refine_ls_wR_factor_ref 0.1542
_reflns_Friedel_coverage 0.000
_reflns_number_gt 6515
_reflns_number_total 9813
_reflns_threshold_expression 'I > 2\s(I)'
_cod_data_source_file ol6b03048_si_003.cif
_cod_data_source_block NPR_1PV_0m
_cod_depositor_comments
;
The following automatic conversions were performed:

data item '_exptl_absorpt_correction_type' value 'MULTI-SCAN' was
changed to 'multi-scan' in accordance with the
/home/saulius/struct/COD-crude-data/automatic-downloads/DataCite-retrospective/ACS/depositions/lib/dictionaries/cif_core.dic
dictionary named 'cif_core.dic' version 2.4.2 last updated on
2011-04-26.

Automatic conversion script
Id: cif_fix_values 6909 2019-04-08 15:41:33Z antanas 
;
_cod_original_sg_symbol_H-M 'P 21/n'
_cod_database_code 1555933
_shelx_space_group_comment
;
The symmetry employed for this shelxl refinement is uniquely defined
by the following loop, which should always be used as a source of
symmetry information in preference to the above space-group names.
They are only intended as comments.
;
_shelx_estimated_absorpt_t_min 0.958
_shelx_estimated_absorpt_t_max 0.967
_shelxl_version_number 2013-3

loop_
_space_group_symop_operation_xyz
'x, y, z'
'-x+1/2, y+1/2, -z+1/2'
'-x, -y, -z'
'x-1/2, -y-1/2, z-1/2'

loop_
_atom_site_label
_atom_site_type_symbol
_atom_site_fract_x
_atom_site_fract_y
_atom_site_fract_z
_atom_site_U_iso_or_equiv
_atom_site_adp_type
_atom_site_occupancy
_atom_site_site_symmetry_order
_atom_site_calc_flag
_atom_site_refinement_flags_posn
_atom_site_refinement_flags_adp
O1 O 0.5016(3) 0.29943(12) 0.23024(7) 0.0354(6) Uani 1 1 d . .
O2 O 0.1773(2) 0.41517(12) 0.02279(7) 0.0319(6) Uani 1 1 d . .
O3 O 0.9467(2) 0.46150(13) 0.06173(7) 0.0345(6) Uani 1 1 d . .
H3 H 1.0185 0.4467 0.0497 0.052 Uiso 1 1 calc R U
O4 O 0.4928(3) 0.30812(19) -0.08733(9) 0.0760(11) Uani 1 1 d . .
O5 O 0.2597(2) 0.31529(14) -0.11368(7) 0.0466(7) Uani 1 1 d . .
N1 N 0.4144(3) 0.44456(13) 0.04965(8) 0.0213(6) Uani 1 1 d . .
C1 C 0.4333(5) 0.23349(18) 0.23122(13) 0.0486(11) Uani 1 1 d . .
H1A H 0.3258 0.2392 0.2301 0.073 Uiso 1 1 calc R U
H1B H 0.4699 0.2095 0.2573 0.073 Uiso 1 1 calc R U
H1C H 0.4572 0.2063 0.2069 0.073 Uiso 1 1 calc R U
C2 C 0.4676(3) 0.33912(17) 0.19507(11) 0.0270(8) Uani 1 1 d . .
C3 C 0.5469(3) 0.39990(17) 0.19343(11) 0.0288(8) Uani 1 1 d . .
H3A H 0.6206 0.4113 0.2157 0.035 Uiso 1 1 calc R U
C4 C 0.5189(3) 0.44396(17) 0.15950(11) 0.0294(8) Uani 1 1 d . .
H4 H 0.5733 0.4858 0.1589 0.035 Uiso 1 1 calc R U
C5 C 0.4129(3) 0.42845(17) 0.12625(10) 0.0228(7) Uani 1 1 d . .
C6 C 0.3360(4) 0.36738(18) 0.12863(11) 0.0331(9) Uani 1 1 d . .
H6 H 0.2625 0.3558 0.1064 0.040 Uiso 1 1 calc R U
C7 C 0.3623(4) 0.32237(18) 0.16226(11) 0.0339(9) Uani 1 1 d . .
H7 H 0.3084 0.2804 0.1628 0.041 Uiso 1 1 calc R U
C8 C 0.3817(3) 0.47649(17) 0.08922(10) 0.0257(8) Uani 1 1 d . .
H8A H 0.2762 0.4902 0.0869 0.031 Uiso 1 1 calc R U
H8B H 0.4422 0.5188 0.0942 0.031 Uiso 1 1 calc R U
C9 C 0.3118(3) 0.41616(16) 0.02073(10) 0.0227(7) Uani 1 1 d . .
C10 C 0.3935(3) 0.38586(16) -0.01382(10) 0.0205(7) Uani 1 1 d . .
C11 C 0.5495(3) 0.39917(15) -0.00144(9) 0.0187(7) Uani 1 1 d . .
C12 C 0.6807(3) 0.38538(16) -0.01928(10) 0.0214(7) Uani 1 1 d . .
H12 H 0.6783 0.3615 -0.0454 0.026 Uiso 1 1 calc R U
C13 C 0.8138(3) 0.40682(16) 0.00149(10) 0.0243(8) Uani 1 1 d . .
H13A H 0.9032 0.3985 -0.0108 0.029 Uiso 1 1 calc R U
C14 C 0.8185(3) 0.44042(16) 0.04021(10) 0.0241(8) Uani 1 1 d . .
C15 C 0.6894(3) 0.45547(16) 0.05846(10) 0.0220(7) Uani 1 1 d . .
H15 H 0.6922 0.4791 0.0846 0.026 Uiso 1 1 calc R U
C16 C 0.5578(3) 0.43477(16) 0.03708(9) 0.0196(7) Uani 1 1 d . .
C17 C 0.3122(3) 0.35598(16) -0.04663(10) 0.0256(8) Uani 1 1 d . .
H17 H 0.2081 0.3548 -0.0455 0.031 Uiso 1 1 calc R U
C18 C 0.3687(3) 0.32496(18) -0.08395(10) 0.0291(8) Uani 1 1 d . .
C19 C 0.2923(4) 0.2874(2) -0.15439(11) 0.0412(10) Uani 1 1 d . .
H19 H 0.3863 0.2602 -0.1505 0.049 Uiso 1 1 calc R U
C20 C 0.3096(7) 0.3454(3) -0.18376(16) 0.0915(19) Uani 1 1 d . .
H20A H 0.2182 0.3726 -0.1871 0.137 Uiso 1 1 calc R U
H20B H 0.3300 0.3271 -0.2113 0.137 Uiso 1 1 calc R U
H20C H 0.3920 0.3748 -0.1724 0.137 Uiso 1 1 calc R U
C21 C 0.1676(5) 0.2406(2) -0.16770(15) 0.0642(13) Uani 1 1 d . .
H21A H 0.1635 0.2037 -0.1468 0.096 Uiso 1 1 calc R U
H21B H 0.1820 0.2204 -0.1952 0.096 Uiso 1 1 calc R U
H21C H 0.0747 0.2667 -0.1699 0.096 Uiso 1 1 calc R U
O6 O 0.3110(2) 0.79537(12) -0.08032(7) 0.0338(6) Uani 1 1 d . .
O7 O 0.6371(2) 0.91267(12) 0.12841(7) 0.0330(6) Uani 1 1 d . .
O8 O -0.1317(2) 0.96316(13) 0.09191(7) 0.0361(6) Uani 1 1 d . .
H8 H -0.2028 0.9512 0.1052 0.054 Uiso 1 1 calc R U
O9 O 0.3374(3) 0.84687(14) 0.25224(8) 0.0469(7) Uani 1 1 d . .
O10 O 0.5753(2) 0.81391(12) 0.26524(7) 0.0352(6) Uani 1 1 d . .
N2 N 0.4000(3) 0.94152(13) 0.10195(8) 0.0212(6) Uani 1 1 d . .
C22 C 0.3799(4) 0.72913(19) -0.08114(12) 0.0447(10) Uani 1 1 d . .
H22A H 0.4873 0.7343 -0.0751 0.067 Uiso 1 1 calc R U
H22B H 0.3572 0.7084 -0.1091 0.067 Uiso 1 1 calc R U
H22C H 0.3425 0.6993 -0.0598 0.067 Uiso 1 1 calc R U
C23 C 0.3407(3) 0.83356(17) -0.04430(10) 0.0259(8) Uani 1 1 d . .
C24 C 0.4288(4) 0.81148(18) -0.00897(10) 0.0313(8) Uani 1 1 d . .
H24 H 0.4711 0.7666 -0.0080 0.038 Uiso 1 1 calc R U
C25 C 0.4548(4) 0.85596(17) 0.02523(11) 0.0292(8) Uani 1 1 d . .
H25 H 0.5161 0.8410 0.0494 0.035 Uiso 1 1 calc R U
C26 C 0.3935(3) 0.92167(16) 0.02495(10) 0.0223(7) Uani 1 1 d . .
C27 C 0.3021(3) 0.94119(18) -0.01077(10) 0.0276(8) Uani 1 1 d . .
H27 H 0.2565 0.9853 -0.0114 0.033 Uiso 1 1 calc R U
C28 C 0.2761(3) 0.89849(17) -0.04503(11) 0.0287(8) Uani 1 1 d . .
H28 H 0.2141 0.9133 -0.0692 0.034 Uiso 1 1 calc R U
C29 C 0.4304(3) 0.97047(17) 0.06133(10) 0.0257(8) Uani 1 1 d . .
H29A H 0.5366 0.9828 0.0627 0.031 Uiso 1 1 calc R U
H29B H 0.3723 1.0134 0.0561 0.031 Uiso 1 1 calc R U
C30 C 0.5038(3) 0.91711(16) 0.13162(10) 0.0219(7) Uani 1 1 d . .
C31 C 0.4250(3) 0.89444(16) 0.16870(10) 0.0221(7) Uani 1 1 d . .
C32 C 0.2695(3) 0.90946(16) 0.15721(10) 0.0206(7) Uani 1 1 d . .
C33 C 0.1401(3) 0.90232(16) 0.17700(10) 0.0223(7) Uani 1 1 d . .
H33 H 0.1442 0.8848 0.2049 0.027 Uiso 1 1 calc R U
C34 C 0.0049(3) 0.92116(16) 0.15543(10) 0.0246(8) Uani 1 1 d . .
H34 H -0.0833 0.9167 0.1689 0.030 Uiso 1 1 calc R U
C35 C -0.0023(3) 0.94629(17) 0.11466(10) 0.0247(8) Uani 1 1 d . .
C36 C 0.1261(3) 0.95496(16) 0.09417(10) 0.0241(8) Uani 1 1 d . .
H36 H 0.1220 0.9728 0.0663 0.029 Uiso 1 1 calc R U
C37 C 0.2576(3) 0.93654(16) 0.11621(10) 0.0206(7) Uani 1 1 d . .
C38 C 0.5093(3) 0.86769(17) 0.20197(10) 0.0262(8) Uani 1 1 d . .
H38 H 0.6124 0.8646 0.1994 0.031 Uiso 1 1 calc R U
C39 C 0.4608(3) 0.84283(18) 0.24154(11) 0.0306(8) Uani 1 1 d . .
C40 C 0.5484(4) 0.78504(19) 0.30639(11) 0.0354(9) Uani 1 1 d . .
H40 H 0.4474 0.7639 0.3045 0.043 Uiso 1 1 calc R U
C41 C 0.6628(4) 0.73041(19) 0.31537(12) 0.0411(10) Uani 1 1 d . .
H41A H 0.6470 0.6937 0.2943 0.062 Uiso 1 1 calc R U
H41B H 0.6553 0.7112 0.3435 0.062 Uiso 1 1 calc R U
H41C H 0.7614 0.7505 0.3143 0.062 Uiso 1 1 calc R U
C42 C 0.5588(4) 0.8428(2) 0.33818(12) 0.0479(11) Uani 1 1 d . .
H42A H 0.6555 0.8654 0.3385 0.072 Uiso 1 1 calc R U
H42B H 0.5476 0.8241 0.3662 0.072 Uiso 1 1 calc R U
H42C H 0.4803 0.8766 0.3305 0.072 Uiso 1 1 calc R U
O11 O 0.3955(3) 0.20170(12) 0.41458(7) 0.0325(6) Uani 1 1 d . .
O12 O 0.0373(2) 0.07322(12) 0.21132(7) 0.0333(6) Uani 1 1 d . .
O13 O 0.8055(2) 0.02088(13) 0.24673(8) 0.0382(6) Uani 1 1 d . .
H13 H 0.8767 0.0344 0.2340 0.057 Uiso 1 1 calc R U
O14 O 0.3412(3) 0.14071(15) 0.08855(8) 0.0498(8) Uani 1 1 d . .
O15 O 0.1045(2) 0.17473(12) 0.07483(7) 0.0355(6) Uani 1 1 d . .
N3 N 0.2741(3) 0.04326(13) 0.23754(8) 0.0222(6) Uani 1 1 d . .
C43 C 0.3369(4) 0.27042(18) 0.41341(12) 0.0403(10) Uani 1 1 d . .
H43A H 0.3722 0.2956 0.3897 0.060 Uiso 1 1 calc R U
H43B H 0.3700 0.2942 0.4399 0.060 Uiso 1 1 calc R U
H43C H 0.2286 0.2685 0.4099 0.060 Uiso 1 1 calc R U
C44 C 0.3575(3) 0.16102(17) 0.38006(10) 0.0241(8) Uani 1 1 d . .
C45 C 0.2661(4) 0.18189(18) 0.34476(11) 0.0322(9) Uani 1 1 d . .
H45 H 0.2272 0.2274 0.3429 0.039 Uiso 1 1 calc R U
C46 C 0.2323(4) 0.13486(18) 0.31210(11) 0.0301(8) Uani 1 1 d . .
H46 H 0.1694 0.1490 0.2880 0.036 Uiso 1 1 calc R U
C47 C 0.2877(3) 0.06803(17) 0.31367(10) 0.0232(7) Uani 1 1 d . .
C48 C 0.3813(3) 0.04927(17) 0.34925(10) 0.0264(8) Uani 1 1 d . .
H48 H 0.4222 0.0041 0.3511 0.032 Uiso 1 1 calc R U
C49 C 0.4157(3) 0.09523(18) 0.38188(10) 0.0278(8) Uani 1 1 d . .
H49 H 0.4800 0.0814 0.4058 0.033 Uiso 1 1 calc R U
C50 C 0.2450(3) 0.01768(17) 0.27877(10) 0.0274(8) Uani 1 1 d . .
H50A H 0.3005 -0.0258 0.2847 0.033 Uiso 1 1 calc R U
H50B H 0.1382 0.0071 0.2783 0.033 Uiso 1 1 calc R U
C51 C 0.1701(3) 0.06841(17) 0.20787(10) 0.0251(8) Uani 1 1 d . .
C52 C 0.2481(3) 0.08998(16) 0.17060(10) 0.0226(7) Uani 1 1 d . .
C53 C 0.4048(3) 0.07482(16) 0.18188(10) 0.0219(7) Uani 1 1 d . .
C54 C 0.5338(3) 0.08247(16) 0.16214(10) 0.0235(8) Uani 1 1 d . .
H54 H 0.5293 0.1000 0.1342 0.028 Uiso 1 1 calc R U
C55 C 0.6685(3) 0.06439(17) 0.18357(10) 0.0265(8) Uani 1 1 d . .
H55 H 0.7566 0.0696 0.1702 0.032 Uiso 1 1 calc R U
C56 C 0.6763(3) 0.03882(17) 0.22432(11) 0.0269(8) Uani 1 1 d . .
C57 C 0.5485(3) 0.03003(16) 0.24486(10) 0.0251(8) Uani 1 1 d . .
H57 H 0.5532 0.0124 0.2728 0.030 Uiso 1 1 calc R U
C58 C 0.4161(3) 0.04794(16) 0.22295(10) 0.0217(7) Uani 1 1 d . .
C59 C 0.1654(3) 0.11913(17) 0.13778(10) 0.0289(8) Uani 1 1 d . .
H59 H 0.0625 0.1233 0.1403 0.035 Uiso 1 1 calc R U
C60 C 0.2173(4) 0.14515(18) 0.09859(11) 0.0306(8) Uani 1 1 d . .
C61 C 0.1351(4) 0.20379(19) 0.03411(11) 0.0355(9) Uani 1 1 d . .
H61 H 0.2349 0.2260 0.0370 0.043 Uiso 1 1 calc R U
C62 C 0.0186(4) 0.25745(19) 0.02423(12) 0.0430(10) Uani 1 1 d . .
H62A H -0.0793 0.2358 0.0225 0.065 Uiso 1 1 calc R U
H62B H 0.0326 0.2793 -0.0028 0.065 Uiso 1 1 calc R U
H62C H 0.0261 0.2925 0.0465 0.065 Uiso 1 1 calc R U
C63 C 0.1315(5) 0.1471(2) 0.00210(13) 0.0577(12) Uani 1 1 d . .
H63A H 0.2072 0.1127 0.0111 0.087 Uiso 1 1 calc R U
H63B H 0.1512 0.1664 -0.0252 0.087 Uiso 1 1 calc R U
H63C H 0.0338 0.1252 -0.0006 0.087 Uiso 1 1 calc R U

loop_
_atom_site_aniso_label
_atom_site_aniso_U_11
_atom_site_aniso_U_22
_atom_site_aniso_U_33
_atom_site_aniso_U_23
_atom_site_aniso_U_13
_atom_site_aniso_U_12
O1 0.0453(15) 0.0270(15) 0.0334(15) 0.0060(12) 0.0020(11) 0.0013(12)
O2 0.0184(12) 0.0420(16) 0.0364(14) -0.0033(12) 0.0083(10) 0.0019(10)
O3 0.0165(11) 0.0452(16) 0.0427(15) -0.0190(12) 0.0070(10) -0.0039(11)
O4 0.0333(16) 0.144(3) 0.0485(19) -0.049(2) -0.0078(13) 0.0265(18)
O5 0.0264(13) 0.079(2) 0.0326(15) -0.0230(14) -0.0049(11) 0.0166(13)
N1 0.0169(13) 0.0265(16) 0.0216(15) -0.0034(12) 0.0075(11) 0.0016(11)
C1 0.067(3) 0.024(2) 0.054(3) 0.007(2) 0.005(2) -0.007(2)
C2 0.0275(18) 0.025(2) 0.029(2) -0.0027(16) 0.0056(15) 0.0028(15)
C3 0.0266(18) 0.027(2) 0.032(2) -0.0041(17) -0.0012(15) 0.0017(15)
C4 0.0281(18) 0.023(2) 0.038(2) -0.0055(17) 0.0089(16) -0.0031(15)
C5 0.0203(16) 0.026(2) 0.0235(19) -0.0070(15) 0.0104(14) 0.0058(14)
C6 0.0320(19) 0.039(2) 0.029(2) -0.0045(18) 0.0051(16) -0.0084(17)
C7 0.040(2) 0.032(2) 0.032(2) -0.0032(17) 0.0152(17) -0.0137(17)
C8 0.0223(17) 0.027(2) 0.030(2) -0.0033(16) 0.0124(14) 0.0051(14)
C9 0.0205(17) 0.024(2) 0.0242(19) 0.0011(15) 0.0058(14) 0.0046(14)
C10 0.0194(16) 0.0191(19) 0.0238(19) 0.0010(14) 0.0063(14) 0.0020(13)
C11 0.0212(16) 0.0178(18) 0.0174(17) 0.0025(14) 0.0026(13) 0.0043(13)
C12 0.0197(16) 0.0242(19) 0.0209(18) -0.0010(14) 0.0051(13) 0.0067(14)
C13 0.0173(16) 0.027(2) 0.031(2) 0.0002(16) 0.0105(14) 0.0045(14)
C14 0.0213(17) 0.025(2) 0.027(2) -0.0024(15) 0.0061(14) -0.0022(14)
C15 0.0208(16) 0.0203(19) 0.0255(19) -0.0045(15) 0.0052(14) 0.0036(14)
C16 0.0180(16) 0.0181(18) 0.0243(19) 0.0034(14) 0.0088(13) 0.0053(13)
C17 0.0196(16) 0.028(2) 0.030(2) 0.0035(16) 0.0057(14) 0.0040(14)
C18 0.0224(18) 0.037(2) 0.028(2) -0.0015(16) 0.0009(15) 0.0006(16)
C19 0.032(2) 0.061(3) 0.029(2) -0.020(2) -0.0016(16) 0.0129(19)
C20 0.142(5) 0.078(4) 0.061(4) -0.014(3) 0.040(3) -0.033(4)
C21 0.061(3) 0.063(3) 0.069(3) -0.028(3) 0.011(2) -0.004(2)
O6 0.0418(14) 0.0329(15) 0.0259(14) -0.0021(11) -0.0003(11) 0.0013(12)
O7 0.0194(12) 0.0454(16) 0.0347(14) 0.0001(12) 0.0056(10) 0.0009(11)
O8 0.0195(12) 0.0486(17) 0.0401(15) 0.0178(12) 0.0019(11) 0.0023(11)
O9 0.0272(14) 0.081(2) 0.0336(15) 0.0158(14) 0.0060(11) 0.0104(13)
O10 0.0271(13) 0.0481(17) 0.0303(14) 0.0104(12) 0.0028(10) 0.0052(11)
N2 0.0177(13) 0.0244(16) 0.0217(15) 0.0006(12) 0.0024(11) -0.0014(11)
C22 0.058(3) 0.037(3) 0.037(2) -0.0091(19) -0.0033(19) 0.011(2)
C23 0.0244(17) 0.030(2) 0.024(2) 0.0023(16) 0.0043(15) -0.0037(15)
C24 0.042(2) 0.025(2) 0.027(2) -0.0002(16) 0.0027(16) 0.0101(16)
C25 0.0318(18) 0.030(2) 0.025(2) 0.0043(16) -0.0004(15) 0.0066(16)
C26 0.0214(16) 0.026(2) 0.0211(18) 0.0016(15) 0.0108(14) -0.0050(14)
C27 0.0283(18) 0.027(2) 0.028(2) 0.0107(16) 0.0051(15) 0.0039(15)
C28 0.0288(18) 0.031(2) 0.026(2) 0.0059(17) 0.0004(15) 0.0014(16)
C29 0.0241(17) 0.028(2) 0.026(2) 0.0065(16) 0.0075(14) -0.0020(15)
C30 0.0187(17) 0.0209(19) 0.0263(19) -0.0052(15) 0.0038(14) -0.0038(14)
C31 0.0192(16) 0.0221(19) 0.0249(19) -0.0051(15) 0.0020(14) -0.0020(14)
C32 0.0186(16) 0.0214(19) 0.0217(18) -0.0073(14) 0.0015(13) -0.0031(13)
C33 0.0212(16) 0.025(2) 0.0209(18) -0.0027(14) 0.0038(13) -0.0024(14)
C34 0.0182(16) 0.026(2) 0.031(2) -0.0037(16) 0.0072(14) -0.0036(14)
C35 0.0215(17) 0.025(2) 0.026(2) 0.0007(15) -0.0015(14) 0.0003(14)
C36 0.0252(17) 0.023(2) 0.0243(19) 0.0029(15) 0.0019(14) -0.0006(14)
C37 0.0209(16) 0.0180(18) 0.0237(19) -0.0053(14) 0.0059(13) -0.0020(13)
C38 0.0211(16) 0.034(2) 0.024(2) -0.0033(16) 0.0036(14) 0.0021(15)
C39 0.0219(18) 0.041(2) 0.028(2) -0.0007(17) -0.0032(15) 0.0041(16)
C40 0.0277(19) 0.051(3) 0.028(2) 0.0059(18) 0.0035(15) -0.0004(17)
C41 0.047(2) 0.038(2) 0.036(2) 0.0049(18) -0.0070(18) 0.0012(18)
C42 0.051(2) 0.058(3) 0.034(2) 0.004(2) 0.0060(19) 0.017(2)
O11 0.0466(14) 0.0241(14) 0.0269(14) 0.0018(11) 0.0038(11) -0.0039(11)
O12 0.0171(12) 0.0428(16) 0.0407(15) -0.0021(12) 0.0068(10) 0.0014(10)
O13 0.0195(12) 0.0518(17) 0.0431(16) 0.0176(13) 0.0034(11) 0.0027(12)
O14 0.0291(14) 0.087(2) 0.0345(16) 0.0133(15) 0.0059(12) 0.0092(13)
O15 0.0246(12) 0.0456(16) 0.0358(15) 0.0086(12) 0.0003(11) 0.0034(11)
N3 0.0192(13) 0.0247(16) 0.0235(16) -0.0038(12) 0.0059(11) -0.0055(11)
C43 0.051(2) 0.030(2) 0.039(2) -0.0039(18) 0.0037(18) -0.0024(18)
C44 0.0293(18) 0.024(2) 0.0200(19) 0.0025(15) 0.0091(14) -0.0034(15)
C45 0.043(2) 0.023(2) 0.030(2) 0.0024(17) 0.0040(17) 0.0045(16)
C46 0.0334(19) 0.032(2) 0.024(2) 0.0004(16) -0.0013(15) 0.0111(16)
C47 0.0186(16) 0.028(2) 0.0240(19) 0.0027(15) 0.0076(14) -0.0041(14)
C48 0.0299(18) 0.0171(19) 0.033(2) 0.0036(16) 0.0092(15) 0.0002(14)
C49 0.0263(18) 0.032(2) 0.025(2) 0.0087(16) 0.0012(15) -0.0045(15)
C50 0.0245(17) 0.029(2) 0.029(2) 0.0010(16) 0.0068(15) -0.0046(15)
C51 0.0175(17) 0.028(2) 0.030(2) -0.0080(16) 0.0033(14) -0.0034(14)
C52 0.0194(16) 0.0221(19) 0.0264(19) -0.0090(15) 0.0027(14) -0.0033(14)
C53 0.0195(16) 0.0216(19) 0.0244(19) -0.0080(15) 0.0017(13) -0.0046(14)
C54 0.0254(17) 0.0213(19) 0.0238(19) -0.0056(15) 0.0026(14) -0.0020(14)
C55 0.0161(16) 0.033(2) 0.032(2) -0.0015(16) 0.0094(14) 0.0010(14)
C56 0.0171(16) 0.028(2) 0.035(2) -0.0003(16) 0.0002(14) 0.0015(14)
C57 0.0242(17) 0.026(2) 0.0253(19) 0.0036(15) 0.0029(14) -0.0023(14)
C58 0.0196(16) 0.0201(19) 0.0263(19) -0.0069(15) 0.0065(14) -0.0051(13)
C59 0.0212(17) 0.036(2) 0.030(2) -0.0070(17) 0.0031(15) 0.0000(15)
C60 0.0221(18) 0.039(2) 0.030(2) -0.0054(17) 0.0003(15) 0.0031(16)
C61 0.0292(19) 0.045(2) 0.033(2) 0.0077(19) 0.0038(16) -0.0013(17)
C62 0.043(2) 0.035(2) 0.051(3) 0.0124(19) 0.0020(19) -0.0019(18)
C63 0.065(3) 0.064(3) 0.043(3) 0.003(2) -0.001(2) 0.029(2)

loop_
_atom_type_symbol
_atom_type_description
_atom_type_scat_dispersion_real
_atom_type_scat_dispersion_imag
_atom_type_scat_source
C C 0.0033 0.0016 'International Tables Vol C Tables 4.2.6.8 and 6.1.1.4'
H H 0.0000 0.0000 'International Tables Vol C Tables 4.2.6.8 and 6.1.1.4'
N N 0.0061 0.0033 'International Tables Vol C Tables 4.2.6.8 and 6.1.1.4'
O O 0.0106 0.0060 'International Tables Vol C Tables 4.2.6.8 and 6.1.1.4'

loop_
_geom_angle_atom_site_label_1
_geom_angle_atom_site_label_2
_geom_angle_atom_site_label_3
_geom_angle
C2 O1 C1 117.4(3)
C14 O3 H3 109.5
C18 O5 C19 119.2(3)
C9 N1 C16 110.0(2)
C9 N1 C8 124.8(2)
C16 N1 C8 125.2(3)
O1 C1 H1A 109.5
O1 C1 H1B 109.5
H1A C1 H1B 109.5
O1 C1 H1C 109.5
H1A C1 H1C 109.5
H1B C1 H1C 109.5
O1 C2 C7 124.7(3)
O1 C2 C3 115.7(3)
C7 C2 C3 119.6(3)
C4 C3 C2 120.1(3)
C4 C3 H3A 120.0
C2 C3 H3A 120.0
C3 C4 C5 121.4(3)
C3 C4 H4 119.3
C5 C4 H4 119.3
C6 C5 C4 117.3(3)
C6 C5 C8 121.1(3)
C4 C5 C8 121.6(3)
C5 C6 C7 122.4(3)
C5 C6 H6 118.8
C7 C6 H6 118.8
C2 C7 C6 119.3(3)
C2 C7 H7 120.4
C6 C7 H7 120.4
N1 C8 C5 112.0(3)
N1 C8 H8A 109.2
C5 C8 H8A 109.2
N1 C8 H8B 109.2
C5 C8 H8B 109.2
H8A C8 H8B 107.9
O2 C9 N1 125.9(3)
O2 C9 C10 126.7(3)
N1 C9 C10 107.4(2)
C17 C10 C11 136.7(3)
C17 C10 C9 117.5(3)
C11 C10 C9 105.7(3)
C12 C11 C16 118.5(3)
C12 C11 C10 134.7(3)
C16 C11 C10 106.8(2)
C13 C12 C11 119.2(3)
C13 C12 H12 120.4
C11 C12 H12 120.4
C12 C13 C14 120.7(3)
C12 C13 H13A 119.6
C14 C13 H13A 119.6
O3 C14 C13 122.5(3)
O3 C14 C15 116.3(3)
C13 C14 C15 121.2(3)
C16 C15 C14 117.3(3)
C16 C15 H15 121.3
C14 C15 H15 121.3
C15 C16 C11 122.9(3)
C15 C16 N1 126.9(3)
C11 C16 N1 110.2(3)
C10 C17 C18 126.4(3)
C10 C17 H17 116.8
C18 C17 H17 116.8
O4 C18 O5 123.2(3)
O4 C18 C17 126.7(3)
O5 C18 C17 110.0(3)
O5 C19 C21 105.2(3)
O5 C19 C20 108.9(3)
C21 C19 C20 114.3(4)
O5 C19 H19 109.4
C21 C19 H19 109.4
C20 C19 H19 109.4
C19 C20 H20A 109.5
C19 C20 H20B 109.5
H20A C20 H20B 109.5
C19 C20 H20C 109.5
H20A C20 H20C 109.5
H20B C20 H20C 109.5
C19 C21 H21A 109.5
C19 C21 H21B 109.5
H21A C21 H21B 109.5
C19 C21 H21C 109.5
H21A C21 H21C 109.5
H21B C21 H21C 109.5
C23 O6 C22 116.9(3)
C35 O8 H8 109.5
C39 O10 C40 118.0(3)
C30 N2 C37 110.3(3)
C30 N2 C29 124.9(3)
C37 N2 C29 124.8(2)
O6 C22 H22A 109.5
O6 C22 H22B 109.5
H22A C22 H22B 109.5
O6 C22 H22C 109.5
H22A C22 H22C 109.5
H22B C22 H22C 109.5
O6 C23 C24 124.3(3)
O6 C23 C28 115.4(3)
C24 C23 C28 120.2(3)
C23 C24 C25 119.0(3)
C23 C24 H24 120.5
C25 C24 H24 120.5
C26 C25 C24 121.8(3)
C26 C25 H25 119.1
C24 C25 H25 119.1
C25 C26 C27 117.4(3)
C25 C26 C29 120.8(3)
C27 C26 C29 121.8(3)
C28 C27 C26 121.8(3)
C28 C27 H27 119.1
C26 C27 H27 119.1
C27 C28 C23 119.7(3)
C27 C28 H28 120.1
C23 C28 H28 120.1
N2 C29 C26 113.1(3)
N2 C29 H29A 108.9
C26 C29 H29A 108.9
N2 C29 H29B 108.9
C26 C29 H29B 108.9
H29A C29 H29B 107.8
O7 C30 N2 126.1(3)
O7 C30 C31 126.6(3)
N2 C30 C31 107.3(2)
C38 C31 C32 137.4(3)
C38 C31 C30 116.9(3)
C32 C31 C30 105.7(3)
C33 C32 C37 118.0(3)
C33 C32 C31 135.1(3)
C37 C32 C31 106.9(3)
C34 C33 C32 119.4(3)
C34 C33 H33 120.3
C32 C33 H33 120.3
C35 C34 C33 120.7(3)
C35 C34 H34 119.7
C33 C34 H34 119.7
O8 C35 C34 122.8(3)
O8 C35 C36 116.0(3)
C34 C35 C36 121.1(3)
C37 C36 C35 116.9(3)
C37 C36 H36 121.5
C35 C36 H36 121.5
C36 C37 C32 123.8(3)
C36 C37 N2 126.5(3)
C32 C37 N2 109.7(3)
C31 C38 C39 127.6(3)
C31 C38 H38 116.2
C39 C38 H38 116.2
O9 C39 O10 123.8(3)
O9 C39 C38 126.4(3)
O10 C39 C38 109.8(3)
O10 C40 C41 105.4(3)
O10 C40 C42 108.2(3)
C41 C40 C42 113.8(3)
O10 C40 H40 109.8
C41 C40 H40 109.8
C42 C40 H40 109.8
C40 C41 H41A 109.5
C40 C41 H41B 109.5
H41A C41 H41B 109.5
C40 C41 H41C 109.5
H41A C41 H41C 109.5
H41B C41 H41C 109.5
C40 C42 H42A 109.5
C40 C42 H42B 109.5
H42A C42 H42B 109.5
C40 C42 H42C 109.5
H42A C42 H42C 109.5
H42B C42 H42C 109.5
C44 O11 C43 116.9(3)
C56 O13 H13 109.5
C60 O15 C61 117.5(3)
C51 N3 C58 109.9(3)
C51 N3 C50 125.0(3)
C58 N3 C50 125.0(3)
O11 C43 H43A 109.5
O11 C43 H43B 109.5
H43A C43 H43B 109.5
O11 C43 H43C 109.5
H43A C43 H43C 109.5
H43B C43 H43C 109.5
O11 C44 C49 115.7(3)
O11 C44 C45 124.4(3)
C49 C44 C45 119.9(3)
C44 C45 C46 118.8(3)
C44 C45 H45 120.6
C46 C45 H45 120.6
C47 C46 C45 122.1(3)
C47 C46 H46 118.9
C45 C46 H46 118.9
C46 C47 C48 117.5(3)
C46 C47 C50 120.9(3)
C48 C47 C50 121.6(3)
C49 C48 C47 121.1(3)
C49 C48 H48 119.5
C47 C48 H48 119.5
C44 C49 C48 120.6(3)
C44 C49 H49 119.7
C48 C49 H49 119.7
N3 C50 C47 113.0(3)
N3 C50 H50A 109.0
C47 C50 H50A 109.0
N3 C50 H50B 109.0
C47 C50 H50B 109.0
H50A C50 H50B 107.8
O12 C51 N3 125.9(3)
O12 C51 C52 126.7(3)
N3 C51 C52 107.4(2)
C59 C52 C53 136.6(3)
C59 C52 C51 117.4(3)
C53 C52 C51 106.0(3)
C54 C53 C58 118.4(3)
C54 C53 C52 135.2(3)
C58 C53 C52 106.3(3)
C55 C54 C53 119.5(3)
C55 C54 H54 120.3
C53 C54 H54 120.3
C54 C55 C56 120.7(3)
C54 C55 H55 119.6
C56 C55 H55 119.6
O13 C56 C55 123.0(3)
O13 C56 C57 115.9(3)
C55 C56 C57 121.1(3)
C58 C57 C56 117.2(3)
C58 C57 H57 121.4
C56 C57 H57 121.4
C57 C58 C53 123.1(3)
C57 C58 N3 126.6(3)
C53 C58 N3 110.3(3)
C52 C59 C60 127.0(3)
C52 C59 H59 116.5
C60 C59 H59 116.5
O14 C60 O15 124.2(3)
O14 C60 C59 126.3(3)
O15 C60 C59 109.5(3)
O15 C61 C62 105.0(3)
O15 C61 C63 109.2(3)
C62 C61 C63 113.7(3)
O15 C61 H61 109.6
C62 C61 H61 109.6
C63 C61 H61 109.6
C61 C62 H62A 109.5
C61 C62 H62B 109.5
H62A C62 H62B 109.5
C61 C62 H62C 109.5
H62A C62 H62C 109.5
H62B C62 H62C 109.5
C61 C63 H63A 109.5
C61 C63 H63B 109.5
H63A C63 H63B 109.5
C61 C63 H63C 109.5
H63A C63 H63C 109.5
H63B C63 H63C 109.5

loop_
_geom_bond_atom_site_label_1
_geom_bond_atom_site_label_2
_geom_bond_distance
O1 C2 1.368(4)
O1 C1 1.422(4)
O2 C9 1.230(3)
O3 C14 1.354(4)
O3 H3 0.8400
O4 C18 1.189(4)
O5 C18 1.312(4)
O5 C19 1.464(4)
N1 C9 1.359(4)
N1 C16 1.414(3)
N1 C8 1.462(4)
C1 H1A 0.9800
C1 H1B 0.9800
C1 H1C 0.9800
C2 C7 1.382(5)
C2 C3 1.384(4)
C3 C4 1.381(5)
C3 H3A 0.9500
C4 C5 1.390(4)
C4 H4 0.9500
C5 C6 1.380(4)
C5 C8 1.507(4)
C6 C7 1.383(5)
C6 H6 0.9500
C7 H7 0.9500
C8 H8A 0.9900
C8 H8B 0.9900
C9 C10 1.508(4)
C10 C17 1.348(4)
C10 C11 1.455(4)
C11 C12 1.397(4)
C11 C16 1.403(4)
C12 C13 1.382(4)
C12 H12 0.9500
C13 C14 1.392(4)
C13 H13A 0.9500
C14 C15 1.392(4)
C15 C16 1.374(4)
C15 H15 0.9500
C17 C18 1.471(4)
C17 H17 0.9500
C19 C21 1.478(5)
C19 C20 1.482(6)
C19 H19 1.0000
C20 H20A 0.9800
C20 H20B 0.9800
C20 H20C 0.9800
C21 H21A 0.9800
C21 H21B 0.9800
C21 H21C 0.9800
O6 C23 1.369(4)
O6 C22 1.429(4)
O7 C30 1.228(3)
O8 C35 1.357(4)
O8 H8 0.8400
O9 C39 1.208(4)
O10 C39 1.344(4)
O10 C40 1.469(4)
N2 C30 1.351(4)
N2 C37 1.418(4)
N2 C29 1.463(4)
C22 H22A 0.9800
C22 H22B 0.9800
C22 H22C 0.9800
C23 C24 1.381(4)
C23 C28 1.387(4)
C24 C25 1.390(4)
C24 H24 0.9500
C25 C26 1.389(4)
C25 H25 0.9500
C26 C27 1.391(4)
C26 C29 1.507(4)
C27 C28 1.371(4)
C27 H27 0.9500
C28 H28 0.9500
C29 H29A 0.9900
C29 H29B 0.9900
C30 C31 1.508(4)
C31 C38 1.347(4)
C31 C32 1.452(4)
C32 C33 1.397(4)
C32 C37 1.402(4)
C33 C34 1.393(4)
C33 H33 0.9500
C34 C35 1.383(4)
C34 H34 0.9500
C35 C36 1.404(4)
C36 C37 1.369(4)
C36 H36 0.9500
C38 C39 1.459(5)
C38 H38 0.9500
C40 C41 1.491(5)
C40 C42 1.507(5)
C40 H40 1.0000
C41 H41A 0.9800
C41 H41B 0.9800
C41 H41C 0.9800
C42 H42A 0.9800
C42 H42B 0.9800
C42 H42C 0.9800
O11 C44 1.369(4)
O11 C43 1.433(4)
O12 C51 1.226(3)
O13 C56 1.356(4)
O13 H13 0.8400
O14 C60 1.204(4)
O15 C60 1.340(4)
O15 C61 1.467(4)
N3 C51 1.357(4)
N3 C58 1.418(4)
N3 C50 1.454(4)
C43 H43A 0.9800
C43 H43B 0.9800
C43 H43C 0.9800
C44 C49 1.379(4)
C44 C45 1.388(4)
C45 C46 1.394(5)
C45 H45 0.9500
C46 C47 1.388(4)
C46 H46 0.9500
C47 C48 1.394(4)
C47 C50 1.500(4)
C48 C49 1.381(4)
C48 H48 0.9500
C49 H49 0.9500
C50 H50A 0.9900
C50 H50B 0.9900
C51 C52 1.503(4)
C52 C59 1.348(4)
C52 C53 1.462(4)
C53 C54 1.394(4)
C53 C58 1.403(4)
C54 C55 1.384(4)
C54 H54 0.9500
C55 C56 1.385(4)
C55 H55 0.9500
C56 C57 1.400(4)
C57 C58 1.372(4)
C57 H57 0.9500
C59 C60 1.468(5)
C59 H59 0.9500
C61 C62 1.494(5)
C61 C63 1.497(5)
C61 H61 1.0000
C62 H62A 0.9800
C62 H62B 0.9800
C62 H62C 0.9800
C63 H63A 0.9800
C63 H63B 0.9800
C63 H63C 0.9800

loop_
_geom_torsion_atom_site_label_1
_geom_torsion_atom_site_label_2
_geom_torsion_atom_site_label_3
_geom_torsion_atom_site_label_4
_geom_torsion
C1 O1 C2 C7 6.0(5)
C1 O1 C2 C3 -173.9(3)
O1 C2 C3 C4 -179.0(3)
C7 C2 C3 C4 1.1(5)
C2 C3 C4 C5 -0.7(5)
C3 C4 C5 C6 0.4(5)
C3 C4 C5 C8 179.8(3)
C4 C5 C6 C7 -0.5(5)
C8 C5 C6 C7 -179.9(3)
O1 C2 C7 C6 178.9(3)
C3 C2 C7 C6 -1.2(5)
C5 C6 C7 C2 0.9(5)
C9 N1 C8 C5 99.7(3)
C16 N1 C8 C5 -76.1(4)
C6 C5 C8 N1 -63.0(4)
C4 C5 C8 N1 117.6(3)
C16 N1 C9 O2 178.9(3)
C8 N1 C9 O2 2.6(5)
C16 N1 C9 C10 -0.6(3)
C8 N1 C9 C10 -176.9(3)
O2 C9 C10 C17 1.9(5)
N1 C9 C10 C17 -178.6(3)
O2 C9 C10 C11 -178.9(3)
N1 C9 C10 C11 0.6(3)
C17 C10 C11 C12 -0.4(7)
C9 C10 C11 C12 -179.3(3)
C17 C10 C11 C16 178.6(4)
C9 C10 C11 C16 -0.4(3)
C16 C11 C12 C13 0.3(4)
C10 C11 C12 C13 179.2(3)
C11 C12 C13 C14 1.4(5)
C12 C13 C14 O3 179.3(3)
C12 C13 C14 C15 -2.2(5)
O3 C14 C15 C16 179.8(3)
C13 C14 C15 C16 1.1(5)
C14 C15 C16 C11 0.6(5)
C14 C15 C16 N1 -180.0(3)
C12 C11 C16 C15 -1.3(5)
C10 C11 C16 C15 179.5(3)
C12 C11 C16 N1 179.2(3)
C10 C11 C16 N1 0.0(3)
C9 N1 C16 C15 -179.1(3)
C8 N1 C16 C15 -2.8(5)
C9 N1 C16 C11 0.4(4)
C8 N1 C16 C11 176.7(3)
C11 C10 C17 C18 -0.4(6)
C9 C10 C17 C18 178.4(3)
C19 O5 C18 O4 -4.9(6)
C19 O5 C18 C17 177.6(3)
C10 C17 C18 O4 17.1(6)
C10 C17 C18 O5 -165.5(3)
C18 O5 C19 C21 142.2(3)
C18 O5 C19 C20 -94.8(4)
C22 O6 C23 C24 -1.6(5)
C22 O6 C23 C28 177.9(3)
O6 C23 C24 C25 177.8(3)
C28 C23 C24 C25 -1.7(5)
C23 C24 C25 C26 0.6(5)
C24 C25 C26 C27 1.2(5)
C24 C25 C26 C29 -176.4(3)
C25 C26 C27 C28 -1.9(5)
C29 C26 C27 C28 175.7(3)
C26 C27 C28 C23 0.8(5)
O6 C23 C28 C27 -178.5(3)
C24 C23 C28 C27 1.1(5)
C30 N2 C29 C26 103.7(3)
C37 N2 C29 C26 -77.8(4)
C25 C26 C29 N2 -55.5(4)
C27 C26 C29 N2 127.0(3)
C37 N2 C30 O7 177.9(3)
C29 N2 C30 O7 -3.4(5)
C37 N2 C30 C31 -0.4(3)
C29 N2 C30 C31 178.3(3)
O7 C30 C31 C38 1.2(5)
N2 C30 C31 C38 179.5(3)
O7 C30 C31 C32 -179.2(3)
N2 C30 C31 C32 -0.9(3)
C38 C31 C32 C33 0.6(7)
C30 C31 C32 C33 -178.9(3)
C38 C31 C32 C37 -178.7(4)
C30 C31 C32 C37 1.8(3)
C37 C32 C33 C34 0.9(4)
C31 C32 C33 C34 -178.3(3)
C32 C33 C34 C35 0.5(5)
C33 C34 C35 O8 177.8(3)
C33 C34 C35 C36 -1.4(5)
O8 C35 C36 C37 -178.4(3)
C34 C35 C36 C37 0.9(5)
C35 C36 C37 C32 0.6(5)
C35 C36 C37 N2 -179.3(3)
C33 C32 C37 C36 -1.4(5)
C31 C32 C37 C36 178.0(3)
C33 C32 C37 N2 178.5(3)
C31 C32 C37 N2 -2.1(3)
C30 N2 C37 C36 -178.5(3)
C29 N2 C37 C36 2.8(5)
C30 N2 C37 C32 1.6(3)
C29 N2 C37 C32 -177.1(3)
C32 C31 C38 C39 -0.1(6)
C30 C31 C38 C39 179.3(3)
C40 O10 C39 O9 0.5(5)
C40 O10 C39 C38 -179.4(3)
C31 C38 C39 O9 -5.9(6)
C31 C38 C39 O10 174.1(3)
C39 O10 C40 C41 153.9(3)
C39 O10 C40 C42 -84.1(4)
C43 O11 C44 C49 179.8(3)
C43 O11 C44 C45 -0.6(4)
O11 C44 C45 C46 -178.2(3)
C49 C44 C45 C46 1.4(5)
C44 C45 C46 C47 -0.3(5)
C45 C46 C47 C48 -0.9(5)
C45 C46 C47 C50 177.7(3)
C46 C47 C48 C49 0.9(4)
C50 C47 C48 C49 -177.6(3)
O11 C44 C49 C48 178.3(3)
C45 C44 C49 C48 -1.4(5)
C47 C48 C49 C44 0.2(5)
C51 N3 C50 C47 -102.8(3)
C58 N3 C50 C47 74.8(4)
C46 C47 C50 N3 55.0(4)
C48 C47 C50 N3 -126.5(3)
C58 N3 C51 O12 -178.0(3)
C50 N3 C51 O12 -0.1(5)
C58 N3 C51 C52 1.2(3)
C50 N3 C51 C52 179.1(3)
O12 C51 C52 C59 1.7(5)
N3 C51 C52 C59 -177.5(3)
O12 C51 C52 C53 179.2(3)
N3 C51 C52 C53 0.0(3)
C59 C52 C53 C54 -2.8(7)
C51 C52 C53 C54 -179.6(3)
C59 C52 C53 C58 175.6(4)
C51 C52 C53 C58 -1.2(3)
C58 C53 C54 C55 -0.8(5)
C52 C53 C54 C55 177.4(3)
C53 C54 C55 C56 0.0(5)
C54 C55 C56 O13 -179.5(3)
C54 C55 C56 C57 0.5(5)
O13 C56 C57 C58 179.8(3)
C55 C56 C57 C58 -0.1(5)
C56 C57 C58 C53 -0.7(5)
C56 C57 C58 N3 179.9(3)
C54 C53 C58 C57 1.2(5)
C52 C53 C58 C57 -177.5(3)
C54 C53 C58 N3 -179.3(3)
C52 C53 C58 N3 1.9(3)
C51 N3 C58 C57 177.4(3)
C50 N3 C58 C57 -0.5(5)
C51 N3 C58 C53 -2.1(4)
C50 N3 C58 C53 -179.9(3)
C53 C52 C59 C60 2.4(6)
C51 C52 C59 C60 178.9(3)
C61 O15 C60 O14 -0.4(5)
C61 O15 C60 C59 -179.8(3)
C52 C59 C60 O14 4.8(6)
C52 C59 C60 O15 -175.7(3)
C60 O15 C61 C62 -155.9(3)
C60 O15 C61 C63 81.9(4)
